data_7240804
loop_
_publ_author_name
'Xue, Peng Chong'
'Han, Yanning'
'Zhang, Tong'
'Huo, Jianzhong'

_publ_section_title
;
 Effect of electron-withdrawing moieties on mechanochromism of
 phenothiazine derivatives
;
_journal_name_full CrystEngComm
_journal_paper_doi 10.1039/D0CE00770F
_journal_year 2020
_chemical_formula_sum 'C32 H30 N4.5 O10.5 Zn1.5'
_chemical_formula_weight 743.66
_space_group_crystal_system monoclinic
_space_group_IT_number 15
_space_group_name_Hall '-C 2yc'
_space_group_name_H-M_alt 'C 1 2/c 1'
_atom_sites_solution_hydrogens geom
_audit_creation_method SHELXL-2014/7
_audit_update_record
;
2020-05-03 deposited with the CCDC.	2020-06-30 downloaded from the CCDC.
;
_cell_angle_alpha 90
_cell_angle_beta 113.69(3)
_cell_angle_gamma 90
_cell_formula_units_Z 8
_cell_length_a 42.333(9)
_cell_length_b 9.3912(19)
_cell_length_c 18.577(4)
_cell_measurement_reflns_used 8543
_cell_measurement_temperature 113(2)
_cell_measurement_theta_max 27.8904
_cell_measurement_theta_min 1.0505
_cell_volume 6763(3)
_computing_structure_refinement 'SHELXL-2014/7 (Sheldrick, 2014)'
_diffrn_ambient_temperature 113(2)
_diffrn_measured_fraction_theta_full 0.996
_diffrn_measured_fraction_theta_max 0.996
_diffrn_measurement_device_type 'Bruker P4'
_diffrn_measurement_method '\w scans'
_diffrn_radiation_type MoK\a
_diffrn_radiation_wavelength 0.71073
_diffrn_reflns_av_R_equivalents 0.0714
_diffrn_reflns_av_unetI/netI 0.0652
_diffrn_reflns_Laue_measured_fraction_full 0.996
_diffrn_reflns_Laue_measured_fraction_max 0.996
_diffrn_reflns_limit_h_max 55
_diffrn_reflns_limit_h_min -55
_diffrn_reflns_limit_k_max 12
_diffrn_reflns_limit_k_min -10
_diffrn_reflns_limit_l_max 24
_diffrn_reflns_limit_l_min -24
_diffrn_reflns_number 33105
_diffrn_reflns_point_group_measured_fraction_full 0.996
_diffrn_reflns_point_group_measured_fraction_max 0.996
_diffrn_reflns_theta_full 25.242
_diffrn_reflns_theta_max 27.872
_diffrn_reflns_theta_min 2.101
_exptl_absorpt_coefficient_mu 1.136
_exptl_crystal_colour Yellow
_exptl_crystal_density_diffrn 1.461
_exptl_crystal_density_meas ?
_exptl_crystal_description Block
_exptl_crystal_F_000 3060
_exptl_crystal_size_max 0.120
_exptl_crystal_size_mid 0.110
_exptl_crystal_size_min 0.100
_refine_diff_density_max 0.795
_refine_diff_density_min -0.749
_refine_diff_density_rms 0.098
_refine_ls_extinction_method none
_refine_ls_goodness_of_fit_ref 1.051
_refine_ls_hydrogen_treatment constr
_refine_ls_matrix_type full
_refine_ls_number_parameters 484
_refine_ls_number_reflns 8048
_refine_ls_number_restraints 0
_refine_ls_restrained_S_all 1.051
_refine_ls_R_factor_all 0.0719
_refine_ls_R_factor_gt 0.0554
_refine_ls_shift/su_max 0.000
_refine_ls_shift/su_mean 0.000
_refine_ls_structure_factor_coef Fsqd
_refine_ls_weighting_details 'w=1/[\s^2^(Fo^2^)+(0.0767P)^2^] where P=(Fo^2^+2Fc^2^)/3'
_refine_ls_weighting_scheme calc
_refine_ls_wR_factor_gt 0.1333
_refine_ls_wR_factor_ref 0.1438
_reflns_Friedel_coverage 0.000
_reflns_number_gt 6458
_reflns_number_total 8048
_reflns_threshold_expression 'I > 2\s(I)'
_cod_data_source_file d0ce00770f2.cif
_cod_data_source_block 2
_cod_depositor_comments
;
The following automatic conversions were performed:

data item '_exptl_crystal_density_meas' value 'none' was changed to
'?' -- the value is perceived as not measured.

Automatic conversion script
Id: cif_fix_values 7556 2019-12-06 15:28:31Z antanas 
;
_cod_original_sg_symbol_H-M 'C 2/c'
_cod_original_formula_sum 'C32 H30 N4.50 O10.50 Zn1.50'
_cod_database_code 7240804
_shelx_shelxl_version_number 2014/7
_shelx_space_group_comment
;
The symmetry employed for this shelxl refinement is uniquely defined
by the following loop, which should always be used as a source of
symmetry information in preference to the above space-group names.
They are only intended as comments.
;
_shelx_estimated_absorpt_t_min 0.876
_shelx_estimated_absorpt_t_max 0.895

loop_
_space_group_symop_operation_xyz
'x, y, z'
'-x, y, -z+1/2'
'x+1/2, y+1/2, z'
'-x+1/2, y+1/2, -z+1/2'
'-x, -y, -z'
'x, -y, z-1/2'
'-x+1/2, -y+1/2, -z'
'x+1/2, -y+1/2, z-1/2'

loop_
_atom_site_label
_atom_site_type_symbol
_atom_site_fract_x
_atom_site_fract_y
_atom_site_fract_z
_atom_site_U_iso_or_equiv
_atom_site_adp_type
_atom_site_occupancy
_atom_site_site_symmetry_order
_atom_site_calc_flag
_atom_site_refinement_flags_posn
_atom_site_refinement_flags_adp
_atom_site_refinement_flags_occupancy
_atom_site_disorder_assembly
_atom_site_disorder_group
Zn1 Zn 0.2500 0.7500 1.0000 0.01869(13) Uani 1 2 d S . P . .
Zn2 Zn 0.33486(2) 0.20895(4) 0.58235(2) 0.02100(12) Uani 1 1 d . . . . .
O1 O 0.27794(5) 0.6061(2) 0.96537(11) 0.0235(4) Uani 1 1 d . . . . .
O2 O 0.33205(5) 0.6771(2) 0.99078(12) 0.0257(5) Uani 1 1 d . . . . .
O3 O 0.33003(5) 0.3222(2) 0.66411(12) 0.0275(5) Uani 1 1 d . . . . .
O4 O 0.27206(5) 0.3042(2) 0.61814(11) 0.0260(5) Uani 1 1 d . . . . .
O5 O 0.29155(5) 0.0979(2) 0.52166(12) 0.0242(4) Uani 1 1 d . . . . .
O6 O 0.32113(6) -0.0244(3) 0.62898(14) 0.0419(6) Uani 1 1 d . . . . .
O7 O 0.40738(7) 0.2698(4) 0.41844(17) 0.0582(8) Uani 1 1 d . . . . .
O8 O 0.50878(7) 0.0841(3) 0.58966(18) 0.0582(8) Uani 1 1 d . . . . .
N1 N 0.38268(6) 0.1312(3) 0.61307(15) 0.0306(6) Uani 1 1 d . . . . .
N2 N 0.45836(7) 0.1755(4) 0.50362(18) 0.0458(8) Uani 1 1 d . . . . .
C1 C 0.30399(7) 0.6135(3) 0.94982(16) 0.0214(6) Uani 1 1 d . . . . .
C2 C 0.30337(7) 0.5407(3) 0.87734(16) 0.0236(6) Uani 1 1 d . . . . .
C3 C 0.33138(8) 0.5526(4) 0.85686(18) 0.0320(7) Uani 1 1 d . . . . .
H3 H 0.3510 0.6063 0.8890 0.038 Uiso 1 1 calc R U . . .
C4 C 0.33079(8) 0.4858(4) 0.78927(18) 0.0312(7) Uani 1 1 d . . . . .
H4 H 0.3500 0.4936 0.7754 0.037 Uiso 1 1 calc R U . . .
C5 C 0.30199(7) 0.4077(3) 0.74225(16) 0.0243(6) Uani 1 1 d . . . . .
C6 C 0.27378(8) 0.3966(4) 0.76279(18) 0.0303(7) Uani 1 1 d . . . . .
H6 H 0.2540 0.3443 0.7304 0.036 Uiso 1 1 calc R U . . .
C7 C 0.27467(8) 0.4618(3) 0.83029(17) 0.0288(7) Uani 1 1 d . . . . .
H7 H 0.2556 0.4526 0.8446 0.035 Uiso 1 1 calc R U . . .
C8 C 0.30080(7) 0.3385(3) 0.66864(16) 0.0229(6) Uani 1 1 d . . . . .
C9 C 0.29662(8) -0.0158(3) 0.56475(19) 0.0279(7) Uani 1 1 d . . . . .
C10 C 0.27249(7) -0.1370(3) 0.53104(18) 0.0245(6) Uani 1 1 d . . . . .
C11 C 0.24935(8) -0.1345(3) 0.45242(18) 0.0273(6) Uani 1 1 d . . . . .
H11 H 0.2490 -0.0554 0.4202 0.033 Uiso 1 1 calc R U . . .
C12 C 0.22694(8) -0.2475(3) 0.42143(19) 0.0271(6) Uani 1 1 d . . . . .
H12 H 0.2112 -0.2463 0.3678 0.033 Uiso 1 1 calc R U . . .
C13 C 0.40226(9) 0.0914(5) 0.6878(2) 0.0462(10) Uani 1 1 d . . . . .
H13 H 0.3936 0.1048 0.7272 0.055 Uiso 1 1 calc R U . . .
C14 C 0.43426(10) 0.0324(6) 0.7080(3) 0.0637(13) Uani 1 1 d . . . . .
H14 H 0.4477 0.0063 0.7610 0.076 Uiso 1 1 calc R U . . .
C15 C 0.44695(10) 0.0109(5) 0.6500(3) 0.0587(12) Uani 1 1 d . . . . .
H15 H 0.4687 -0.0337 0.6629 0.070 Uiso 1 1 calc R U . . .
C16 C 0.42769(9) 0.0550(4) 0.5738(2) 0.0432(9) Uani 1 1 d . . . . .
C17 C 0.39531(8) 0.1141(4) 0.5580(2) 0.0343(8) Uani 1 1 d . . . . .
H17 H 0.3816 0.1435 0.5058 0.041 Uiso 1 1 calc R U . . .
C18 C 0.44061(10) 0.0437(5) 0.5092(2) 0.0516(10) Uani 1 1 d . . . . .
H18A H 0.4567 -0.0377 0.5200 0.062 Uiso 1 1 calc R U . . .
H18B H 0.4209 0.0258 0.4585 0.062 Uiso 1 1 calc R U . . .
C19 C 0.43831(10) 0.2853(5) 0.4572(2) 0.0482(10) Uani 1 1 d . . . . .
C20 C 0.45567(9) 0.4220(5) 0.4571(2) 0.0462(10) Uani 1 1 d . . . . .
C21 C 0.49169(8) 0.4336(4) 0.5003(2) 0.0439(10) Uani 1 1 d . . . . .
C22 C 0.51098(9) 0.3190(5) 0.5451(2) 0.0440(9) Uani 1 1 d . . . . .
C23 C 0.49363(9) 0.1837(5) 0.5490(2) 0.0473(10) Uani 1 1 d . . . . .
C24 C 0.43760(9) 0.5390(5) 0.4153(2) 0.0505(11) Uani 1 1 d . . . . .
H24 H 0.4134 0.5311 0.3864 0.061 Uiso 1 1 calc R U . . .
C25 C 0.54624(9) 0.3319(5) 0.5860(2) 0.0497(10) Uani 1 1 d . . . . .
H25 H 0.5594 0.2534 0.6149 0.060 Uiso 1 1 calc R U . . .
O9 O 0.42922(10) 0.4245(4) 0.5914(2) 0.0798(10) Uani 1 1 d . . . . .
N3 N 0.39132(10) 0.5554(5) 0.6239(2) 0.0719(12) Uani 1 1 d . . . . .
C26 C 0.40357(13) 0.5004(6) 0.5743(3) 0.0669(13) Uani 1 1 d . . . . .
H26 H 0.3912 0.5219 0.5202 0.080 Uiso 1 1 calc R U . . .
C27 C 0.36000(14) 0.6339(6) 0.5992(4) 0.0891(18) Uani 1 1 d . . . . .
H27A H 0.3514 0.6525 0.5426 0.134 Uiso 1 1 calc R U . . .
H27B H 0.3642 0.7246 0.6277 0.134 Uiso 1 1 calc R U . . .
H27C H 0.3428 0.5789 0.6104 0.134 Uiso 1 1 calc R U . . .
C28 C 0.40774(13) 0.5159(8) 0.7067(3) 0.098(2) Uani 1 1 d . . . . .
H28A H 0.3918 0.4575 0.7206 0.147 Uiso 1 1 calc R U . . .
H28B H 0.4136 0.6022 0.7391 0.147 Uiso 1 1 calc R U . . .
H28C H 0.4288 0.4615 0.7160 0.147 Uiso 1 1 calc R U . . .
O10 O 0.38537(7) 0.1499(4) 0.84416(18) 0.0751(11) Uani 1 1 d . . . . .
N4 N 0.33861(8) 0.0660(4) 0.85977(19) 0.0460(8) Uani 1 1 d . . . . .
C29 C 0.36011(16) 0.0711(9) 0.8260(4) 0.0498(19) Uani 0.609(7) 1 d . . P A 1
H29 H 0.3560 0.0080 0.7831 0.060 Uiso 0.609(7) 1 calc R U P A 1
C29A C 0.3622(3) 0.1601(15) 0.8669(7) 0.057(3) Uani 0.391(7) 1 d . . P A 2
H29A H 0.3612 0.2464 0.8926 0.069 Uiso 0.391(7) 1 calc R U P A 2
C30 C 0.30769(19) -0.0128(9) 0.8342(5) 0.066(2) Uani 0.609(7) 1 d . . P A 1
H30A H 0.2880 0.0523 0.8138 0.098 Uiso 0.609(7) 1 calc R U P A 1
H30B H 0.3068 -0.0667 0.8785 0.098 Uiso 0.609(7) 1 calc R U P A 1
H30C H 0.3068 -0.0789 0.7927 0.098 Uiso 0.609(7) 1 calc R U P A 1
C30A C 0.3109(3) 0.0834(16) 0.8813(9) 0.075(4) Uani 0.391(7) 1 d . . P A 2
H30D H 0.3147 0.1682 0.9144 0.113 Uiso 0.391(7) 1 calc R U P A 2
H30E H 0.3090 -0.0006 0.9106 0.113 Uiso 0.391(7) 1 calc R U P A 2
H30F H 0.2896 0.0947 0.8340 0.113 Uiso 0.391(7) 1 calc R U P A 2
C31 C 0.34376(18) 0.1642(8) 0.9281(4) 0.0507(18) Uani 0.609(7) 1 d . . P A 1
H31A H 0.3668 0.2067 0.9468 0.076 Uiso 0.609(7) 1 calc R U P A 1
H31B H 0.3415 0.1098 0.9708 0.076 Uiso 0.609(7) 1 calc R U P A 1
H31C H 0.3263 0.2397 0.9110 0.076 Uiso 0.609(7) 1 calc R U P A 1
C31A C 0.3377(3) -0.0641(15) 0.8125(7) 0.074(4) Uani 0.391(7) 1 d . . P A 2
H31D H 0.3216 -0.0489 0.7578 0.111 Uiso 0.391(7) 1 calc R U P A 2
H31E H 0.3300 -0.1458 0.8341 0.111 Uiso 0.391(7) 1 calc R U P A 2
H31F H 0.3608 -0.0828 0.8145 0.111 Uiso 0.391(7) 1 calc R U P A 2
O11 O 0.4981(2) 0.7263(12) 0.8113(5) 0.110(3) Uani 0.5 1 d . . P B -1
N5 N 0.5000 0.5465(6) 0.7500 0.0640(15) Uani 1 2 d S T P . .
C32 C 0.50044(18) 0.6121(7) 0.8140(5) 0.0332(16) Uani 0.5 1 d . . P B -1
H32 H 0.5027 0.5606 0.8598 0.040 Uiso 0.5 1 calc R U P B -1
C33 C 0.5000 0.3915(8) 0.7500 0.081(2) Uani 1 2 d S T P B .
H33A H 0.5171 0.3567 0.8003 0.121 Uiso 0.5 1 calc R U P C -1
H33B H 0.5058 0.3567 0.7070 0.121 Uiso 0.5 1 calc R U P C -1
H33C H 0.4771 0.3567 0.7427 0.121 Uiso 0.5 1 calc R U P C -1

loop_
_atom_site_aniso_label
_atom_site_aniso_U_11
_atom_site_aniso_U_22
_atom_site_aniso_U_33
_atom_site_aniso_U_23
_atom_site_aniso_U_13
_atom_site_aniso_U_12
Zn1 0.0178(2) 0.0231(3) 0.0164(2) 0.00164(17) 0.00819(19) 0.00240(18)
Zn2 0.02019(19) 0.0261(2) 0.01788(18) -0.00007(12) 0.00891(14) -0.00027(13)
O1 0.0236(10) 0.0249(11) 0.0266(10) -0.0025(8) 0.0149(9) 0.0017(8)
O2 0.0208(10) 0.0346(12) 0.0236(10) -0.0084(9) 0.0108(8) -0.0028(9)
O3 0.0247(11) 0.0373(13) 0.0230(10) -0.0065(9) 0.0122(9) -0.0023(9)
O4 0.0258(11) 0.0335(12) 0.0193(10) -0.0048(8) 0.0096(9) -0.0030(9)
O5 0.0243(11) 0.0188(11) 0.0333(11) -0.0016(8) 0.0157(9) -0.0016(8)
O6 0.0326(13) 0.0331(14) 0.0444(15) 0.0028(11) -0.0006(11) -0.0046(10)
O7 0.0229(14) 0.094(2) 0.0544(18) -0.0009(15) 0.0125(13) 0.0025(13)
O8 0.0378(15) 0.077(2) 0.0610(19) 0.0110(16) 0.0207(14) 0.0141(15)
N1 0.0240(13) 0.0400(17) 0.0284(14) 0.0064(11) 0.0111(11) 0.0054(11)
N2 0.0262(15) 0.071(2) 0.0450(18) -0.0049(16) 0.0190(14) 0.0068(15)
C1 0.0240(14) 0.0224(15) 0.0204(14) 0.0012(11) 0.0115(11) 0.0027(12)
C2 0.0225(14) 0.0279(16) 0.0223(14) -0.0012(11) 0.0110(12) 0.0011(12)
C3 0.0243(16) 0.044(2) 0.0289(16) -0.0127(14) 0.0122(13) -0.0069(14)
C4 0.0239(15) 0.047(2) 0.0288(16) -0.0110(14) 0.0166(13) -0.0068(14)
C5 0.0237(15) 0.0305(17) 0.0194(14) -0.0027(11) 0.0093(12) -0.0016(12)
C6 0.0256(16) 0.0407(19) 0.0267(16) -0.0132(13) 0.0129(13) -0.0114(14)
C7 0.0241(15) 0.0407(19) 0.0262(15) -0.0087(13) 0.0147(13) -0.0075(13)
C8 0.0269(15) 0.0231(15) 0.0213(14) -0.0024(11) 0.0123(12) -0.0033(12)
C9 0.0304(16) 0.0222(16) 0.0356(17) -0.0016(12) 0.0180(14) 0.0028(13)
C10 0.0259(15) 0.0187(15) 0.0307(16) -0.0002(11) 0.0135(13) 0.0019(12)
C11 0.0315(16) 0.0190(16) 0.0322(16) 0.0000(12) 0.0136(13) -0.0012(12)
C12 0.0290(16) 0.0229(16) 0.0276(16) -0.0010(12) 0.0095(13) 0.0014(12)
C13 0.0311(19) 0.074(3) 0.0322(19) 0.0131(18) 0.0112(15) 0.0080(18)
C14 0.036(2) 0.103(4) 0.046(2) 0.023(2) 0.0096(18) 0.018(2)
C15 0.033(2) 0.083(3) 0.059(3) 0.015(2) 0.0177(19) 0.020(2)
C16 0.0275(17) 0.058(2) 0.046(2) 0.0006(18) 0.0166(16) 0.0082(17)
C17 0.0262(16) 0.043(2) 0.0342(18) -0.0014(14) 0.0128(14) 0.0033(14)
C18 0.038(2) 0.067(3) 0.057(3) -0.009(2) 0.0255(19) 0.0117(19)
C19 0.029(2) 0.081(3) 0.039(2) -0.0007(19) 0.0180(17) 0.0053(19)
C20 0.0236(17) 0.081(3) 0.037(2) -0.0005(18) 0.0155(15) 0.0084(18)
C21 0.0241(18) 0.078(3) 0.0332(18) 0.0016(18) 0.0153(15) 0.0086(17)
C22 0.0266(18) 0.072(3) 0.037(2) 0.0034(18) 0.0164(15) 0.0070(18)
C23 0.0285(18) 0.079(3) 0.041(2) 0.003(2) 0.0208(16) 0.0145(19)
C24 0.0195(17) 0.092(3) 0.038(2) 0.006(2) 0.0100(15) 0.0076(19)
C25 0.0272(18) 0.085(3) 0.038(2) 0.008(2) 0.0144(16) 0.017(2)
O9 0.075(2) 0.105(3) 0.077(2) -0.005(2) 0.048(2) -0.003(2)
N3 0.050(2) 0.106(4) 0.057(2) -0.016(2) 0.0187(19) -0.005(2)
C26 0.058(3) 0.089(4) 0.054(3) -0.012(3) 0.023(2) -0.014(3)
C27 0.075(4) 0.081(4) 0.106(5) -0.007(3) 0.031(3) 0.009(3)
C28 0.059(3) 0.185(7) 0.056(3) -0.021(4) 0.029(3) -0.003(4)
O10 0.0402(17) 0.132(3) 0.0513(19) -0.0027(19) 0.0161(14) -0.0319(19)
N4 0.0399(18) 0.053(2) 0.0470(19) 0.0015(15) 0.0197(15) -0.0097(15)
C29 0.036(4) 0.079(6) 0.030(3) -0.005(3) 0.009(3) -0.011(3)
C29A 0.055(7) 0.069(8) 0.047(7) 0.003(6) 0.019(5) -0.016(6)
C30 0.058(5) 0.073(6) 0.073(5) -0.005(4) 0.033(4) -0.022(4)
C30A 0.074(9) 0.072(9) 0.098(11) -0.007(8) 0.054(8) -0.012(7)
C31 0.058(4) 0.055(4) 0.039(4) 0.000(3) 0.019(3) 0.000(3)
C31A 0.070(9) 0.091(11) 0.063(8) -0.018(7) 0.030(7) -0.021(7)
O11 0.067(5) 0.193(10) 0.085(6) -0.061(6) 0.046(5) -0.050(6)
N5 0.047(3) 0.066(4) 0.088(4) 0.000 0.037(3) 0.000
C32 0.034(4) 0.019(3) 0.060(5) -0.015(3) 0.033(3) -0.006(3)
C33 0.063(4) 0.065(5) 0.112(7) 0.000 0.033(4) 0.000

loop_
_atom_type_symbol
_atom_type_description
_atom_type_scat_dispersion_real
_atom_type_scat_dispersion_imag
_atom_type_scat_source
C C 0.0033 0.0016 'International Tables Vol C Tables 4.2.6.8 and 6.1.1.4'
H H 0.0000 0.0000 'International Tables Vol C Tables 4.2.6.8 and 6.1.1.4'
N N 0.0061 0.0033 'International Tables Vol C Tables 4.2.6.8 and 6.1.1.4'
O O 0.0106 0.0060 'International Tables Vol C Tables 4.2.6.8 and 6.1.1.4'
Zn Zn 0.2839 1.4301 'International Tables Vol C Tables 4.2.6.8 and 6.1.1.4'

loop_
_geom_angle_atom_site_label_1
_geom_angle_atom_site_label_2
_geom_angle_atom_site_label_3
_geom_angle
_geom_angle_site_symmetry_1
_geom_angle_site_symmetry_3
_geom_angle_publ_flag
O1 Zn1 O1 180.0 7_567 . ?
O1 Zn1 O4 84.34(8) 7_567 6_566 ?
O1 Zn1 O4 95.66(8) . 6_566 ?
O1 Zn1 O4 95.66(8) 7_567 4_556 ?
O1 Zn1 O4 84.34(8) . 4_556 ?
O4 Zn1 O4 180.0 6_566 4_556 ?
O1 Zn1 O5 91.97(8) 7_567 6_566 ?
O1 Zn1 O5 88.03(8) . 6_566 ?
O4 Zn1 O5 88.77(8) 6_566 6_566 ?
O4 Zn1 O5 91.23(8) 4_556 6_566 ?
O1 Zn1 O5 88.03(8) 7_567 4_556 ?
O1 Zn1 O5 91.97(8) . 4_556 ?
O4 Zn1 O5 91.23(8) 6_566 4_556 ?
O4 Zn1 O5 88.77(8) 4_556 4_556 ?
O5 Zn1 O5 180.00(11) 6_566 4_556 ?
O3 Zn2 O2 112.99(9) . 6_565 ?
O3 Zn2 N1 112.97(10) . . ?
O2 Zn2 N1 98.46(10) 6_565 . ?
O3 Zn2 O5 111.41(8) . . ?
O2 Zn2 O5 94.14(9) 6_565 . ?
N1 Zn2 O5 123.91(10) . . ?
C1 O1 Zn1 134.90(19) . . ?
C1 O2 Zn2 119.24(17) . 6_566 ?
C8 O3 Zn2 121.82(18) . . ?
C8 O4 Zn1 138.57(19) . 4_546 ?
C9 O5 Zn2 101.10(19) . . ?
C9 O5 Zn1 125.09(18) . 4_546 ?
Zn2 O5 Zn1 104.50(9) . 4_546 ?
C17 N1 C13 118.8(3) . . ?
C17 N1 Zn2 119.5(2) . . ?
C13 N1 Zn2 121.6(2) . . ?
C23 N2 C19 124.9(4) . . ?
C23 N2 C18 117.3(3) . . ?
C19 N2 C18 117.7(3) . . ?
O1 C1 O2 125.9(3) . . ?
O1 C1 C2 118.9(3) . . ?
O2 C1 C2 115.2(2) . . ?
C3 C2 C7 119.8(3) . . ?
C3 C2 C1 120.0(3) . . ?
C7 C2 C1 120.2(3) . . ?
C2 C3 C4 120.2(3) . . ?
C2 C3 H3 119.9 . . ?
C4 C3 H3 119.9 . . ?
C5 C4 C3 119.8(3) . . ?
C5 C4 H4 120.1 . . ?
C3 C4 H4 120.1 . . ?
C4 C5 C6 119.9(3) . . ?
C4 C5 C8 120.2(3) . . ?
C6 C5 C8 119.9(3) . . ?
C7 C6 C5 120.0(3) . . ?
C7 C6 H6 120.0 . . ?
C5 C6 H6 120.0 . . ?
C6 C7 C2 120.3(3) . . ?
C6 C7 H7 119.8 . . ?
C2 C7 H7 119.8 . . ?
O4 C8 O3 126.6(3) . . ?
O4 C8 C5 117.7(3) . . ?
O3 C8 C5 115.6(2) . . ?
O6 C9 O5 121.2(3) . . ?
O6 C9 C10 121.8(3) . . ?
O5 C9 C10 117.0(3) . . ?
C12 C10 C11 120.2(3) 7_546 . ?
C12 C10 C9 119.6(3) 7_546 . ?
C11 C10 C9 120.1(3) . . ?
C12 C11 C10 119.9(3) . . ?
C12 C11 H11 120.1 . . ?
C10 C11 H11 120.1 . . ?
C11 C12 C10 119.9(3) . 7_546 ?
C11 C12 H12 120.0 . . ?
C10 C12 H12 120.0 7_546 . ?
N1 C13 C14 121.6(4) . . ?
N1 C13 H13 119.2 . . ?
C14 C13 H13 119.2 . . ?
C13 C14 C15 119.4(4) . . ?
C13 C14 H14 120.3 . . ?
C15 C14 H14 120.3 . . ?
C16 C15 C14 119.6(4) . . ?
C16 C15 H15 120.2 . . ?
C14 C15 H15 120.2 . . ?
C15 C16 C17 117.4(3) . . ?
C15 C16 C18 122.7(3) . . ?
C17 C16 C18 120.0(3) . . ?
N1 C17 C16 123.1(3) . . ?
N1 C17 H17 118.5 . . ?
C16 C17 H17 118.5 . . ?
N2 C18 C16 110.8(3) . . ?
N2 C18 H18A 109.5 . . ?
C16 C18 H18A 109.5 . . ?
N2 C18 H18B 109.5 . . ?
C16 C18 H18B 109.5 . . ?
H18A C18 H18B 108.1 . . ?
O7 C19 N2 121.2(4) . . ?
O7 C19 C20 121.1(4) . . ?
N2 C19 C20 117.7(3) . . ?
C24 C20 C21 119.0(4) . . ?
C24 C20 C19 121.8(3) . . ?
C21 C20 C19 119.2(4) . . ?
C22 C21 C20 121.0(4) . . ?
C22 C21 C21 120.1(4) . 5_666 ?
C20 C21 C21 118.8(4) . 5_666 ?
C25 C22 C21 120.1(4) . . ?
C25 C22 C23 119.7(4) . . ?
C21 C22 C23 120.3(3) . . ?
O8 C23 N2 120.3(4) . . ?
O8 C23 C22 122.9(4) . . ?
N2 C23 C22 116.8(4) . . ?
C20 C24 C25 122.3(3) . 5_666 ?
C20 C24 H24 118.9 . . ?
C25 C24 H24 118.9 5_666 . ?
C22 C25 C24 119.7(4) . 5_666 ?
C22 C25 H25 120.2 . . ?
C24 C25 H25 120.2 5_666 . ?
C26 N3 C27 123.4(5) . . ?
C26 N3 C28 118.6(5) . . ?
C27 N3 C28 117.3(5) . . ?
O9 C26 N3 126.6(5) . . ?
O9 C26 H26 116.7 . . ?
N3 C26 H26 116.7 . . ?
N3 C27 H27A 109.5 . . ?
N3 C27 H27B 109.5 . . ?
H27A C27 H27B 109.5 . . ?
N3 C27 H27C 109.5 . . ?
H27A C27 H27C 109.5 . . ?
H27B C27 H27C 109.5 . . ?
N3 C28 H28A 109.5 . . ?
N3 C28 H28B 109.5 . . ?
H28A C28 H28B 109.5 . . ?
N3 C28 H28C 109.5 . . ?
H28A C28 H28C 109.5 . . ?
H28B C28 H28C 109.5 . . ?
C29A N4 C30A 126.3(9) . . ?
C29 N4 C30 126.4(6) . . ?
C29A N4 C31A 117.0(8) . . ?
C30A N4 C31A 116.0(8) . . ?
C29 N4 C31 119.4(5) . . ?
C30 N4 C31 113.8(5) . . ?
O10 C29 N4 126.2(7) . . ?
O10 C29 H29 116.9 . . ?
N4 C29 H29 116.9 . . ?
O10 C29A N4 127.2(12) . . ?
O10 C29A H29A 116.4 . . ?
N4 C29A H29A 116.4 . . ?
N4 C30 H30A 109.5 . . ?
N4 C30 H30B 109.5 . . ?
H30A C30 H30B 109.5 . . ?
N4 C30 H30C 109.5 . . ?
H30A C30 H30C 109.5 . . ?
H30B C30 H30C 109.5 . . ?
N4 C30A H30D 109.5 . . ?
N4 C30A H30E 109.5 . . ?
H30D C30A H30E 109.5 . . ?
N4 C30A H30F 109.5 . . ?
H30D C30A H30F 109.5 . . ?
H30E C30A H30F 109.5 . . ?
N4 C31 H31A 109.5 . . ?
N4 C31 H31B 109.5 . . ?
H31A C31 H31B 109.5 . . ?
N4 C31 H31C 109.5 . . ?
H31A C31 H31C 109.5 . . ?
H31B C31 H31C 109.5 . . ?
N4 C31A H31D 109.5 . . ?
N4 C31A H31E 109.5 . . ?
H31D C31A H31E 109.5 . . ?
N4 C31A H31F 109.5 . . ?
H31D C31A H31F 109.5 . . ?
H31E C31A H31F 109.5 . . ?
C32 N5 C33 117.6(4) . . ?
O11 C32 N5 116.9(9) . . ?
O11 C32 H32 121.6 . . ?
N5 C32 H32 121.6 . . ?
N5 C33 H33A 109.5 . . ?
N5 C33 H33B 109.5 . . ?
H33A C33 H33B 109.5 . . ?
N5 C33 H33C 109.5 . . ?
H33A C33 H33C 109.5 . . ?
H33B C33 H33C 109.5 . . ?

loop_
_geom_bond_atom_site_label_1
_geom_bond_atom_site_label_2
_geom_bond_distance
_geom_bond_site_symmetry_2
_geom_bond_publ_flag
Zn1 O1 2.0619(19) 7_567 ?
Zn1 O1 2.0620(19) . ?
Zn1 O4 2.074(2) 6_566 ?
Zn1 O4 2.074(2) 4_556 ?
Zn1 O5 2.174(2) 6_566 ?
Zn1 O5 2.174(2) 4_556 ?
Zn2 O3 1.931(2) . ?
Zn2 O2 1.973(2) 6_565 ?
Zn2 N1 2.007(3) . ?
Zn2 O5 2.015(2) . ?
O1 C1 1.249(3) . ?
O2 C1 1.273(3) . ?
O2 Zn2 1.973(2) 6_566 ?
O3 C8 1.283(3) . ?
O4 C8 1.244(3) . ?
O4 Zn1 2.074(2) 4_546 ?
O5 C9 1.300(4) . ?
O5 Zn1 2.174(2) 4_546 ?
O6 C9 1.230(4) . ?
O7 C19 1.223(4) . ?
O8 C23 1.212(5) . ?
N1 C17 1.341(4) . ?
N1 C13 1.352(4) . ?
N2 C23 1.391(5) . ?
N2 C19 1.393(5) . ?
N2 C18 1.473(5) . ?
C1 C2 1.501(4) . ?
C2 C3 1.388(4) . ?
C2 C7 1.391(4) . ?
C3 C4 1.395(4) . ?
C3 H3 0.9500 . ?
C4 C5 1.389(4) . ?
C4 H4 0.9500 . ?
C5 C6 1.396(4) . ?
C5 C8 1.496(4) . ?
C6 C7 1.382(4) . ?
C6 H6 0.9500 . ?
C7 H7 0.9500 . ?
C9 C10 1.489(4) . ?
C10 C12 1.392(4) 7_546 ?
C10 C11 1.394(4) . ?
C11 C12 1.385(4) . ?
C11 H11 0.9500 . ?
C12 C10 1.392(4) 7_546 ?
C12 H12 0.9500 . ?
C13 C14 1.369(5) . ?
C13 H13 0.9500 . ?
C14 C15 1.399(6) . ?
C14 H14 0.9500 . ?
C15 C16 1.383(5) . ?
C15 H15 0.9500 . ?
C16 C17 1.396(5) . ?
C16 C18 1.509(5) . ?
C17 H17 0.9500 . ?
C18 H18A 0.9900 . ?
C18 H18B 0.9900 . ?
C19 C20 1.480(6) . ?
C20 C24 1.384(6) . ?
C20 C21 1.414(5) . ?
C21 C22 1.404(5) . ?
C21 C21 1.435(8) 5_666 ?
C22 C25 1.382(5) . ?
C22 C23 1.483(6) . ?
C24 C25 1.397(6) 5_666 ?
C24 H24 0.9500 . ?
C25 C24 1.397(6) 5_666 ?
C25 H25 0.9500 . ?
O9 C26 1.229(6) . ?
N3 C26 1.329(6) . ?
N3 C27 1.423(6) . ?
N3 C28 1.458(6) . ?
C26 H26 0.9500 . ?
C27 H27A 0.9800 . ?
C27 H27B 0.9800 . ?
C27 H27C 0.9800 . ?
C28 H28A 0.9800 . ?
C28 H28B 0.9800 . ?
C28 H28C 0.9800 . ?
O10 C29A 1.219(12) . ?
O10 C29 1.231(7) . ?
N4 C29 1.298(7) . ?
N4 C29A 1.299(12) . ?
N4 C30A 1.391(12) . ?
N4 C30 1.410(7) . ?
N4 C31A 1.496(13) . ?
N4 C31 1.512(7) . ?
C29 H29 0.9500 . ?
C29A H29A 0.9500 . ?
C30 H30A 0.9800 . ?
C30 H30B 0.9800 . ?
C30 H30C 0.9800 . ?
C30A H30D 0.9800 . ?
C30A H30E 0.9800 . ?
C30A H30F 0.9800 . ?
C31 H31A 0.9800 . ?
C31 H31B 0.9800 . ?
C31 H31C 0.9800 . ?
C31A H31D 0.9800 . ?
C31A H31E 0.9800 . ?
C31A H31F 0.9800 . ?
O11 C32 1.076(11) . ?
N5 C32 1.332(7) . ?
N5 C33 1.456(9) . ?
C32 H32 0.9500 . ?
C33 H33A 0.9800 . ?
C33 H33B 0.9800 . ?
C33 H33C 0.9800 . ?

loop_
_geom_torsion_atom_site_label_1
_geom_torsion_atom_site_label_2
_geom_torsion_atom_site_label_3
_geom_torsion_atom_site_label_4
_geom_torsion
_geom_torsion_site_symmetry_1
_geom_torsion_site_symmetry_2
_geom_torsion_site_symmetry_3
_geom_torsion_site_symmetry_4
_geom_torsion_publ_flag
Zn1 O1 C1 O2 46.7(4) . . . . ?
Zn1 O1 C1 C2 -134.1(2) . . . . ?
Zn2 O2 C1 O1 -6.2(4) 6_566 . . . ?
Zn2 O2 C1 C2 174.65(18) 6_566 . . . ?
O1 C1 C2 C3 177.2(3) . . . . ?
O2 C1 C2 C3 -3.6(4) . . . . ?
O1 C1 C2 C7 -2.5(4) . . . . ?
O2 C1 C2 C7 176.7(3) . . . . ?
C7 C2 C3 C4 0.1(5) . . . . ?
C1 C2 C3 C4 -179.6(3) . . . . ?
C2 C3 C4 C5 0.3(5) . . . . ?
C3 C4 C5 C6 0.0(5) . . . . ?
C3 C4 C5 C8 178.6(3) . . . . ?
C4 C5 C6 C7 -0.8(5) . . . . ?
C8 C5 C6 C7 -179.3(3) . . . . ?
C5 C6 C7 C2 1.1(5) . . . . ?
C3 C2 C7 C6 -0.8(5) . . . . ?
C1 C2 C7 C6 178.9(3) . . . . ?
Zn1 O4 C8 O3 -16.2(5) 4_546 . . . ?
Zn1 O4 C8 C5 163.0(2) 4_546 . . . ?
Zn2 O3 C8 O4 -10.8(4) . . . . ?
Zn2 O3 C8 C5 169.99(19) . . . . ?
C4 C5 C8 O4 -160.7(3) . . . . ?
C6 C5 C8 O4 17.8(4) . . . . ?
C4 C5 C8 O3 18.6(4) . . . . ?
C6 C5 C8 O3 -162.9(3) . . . . ?
Zn2 O5 C9 O6 7.6(3) . . . . ?
Zn1 O5 C9 O6 -109.1(3) 4_546 . . . ?
Zn2 O5 C9 C10 -169.5(2) . . . . ?
Zn1 O5 C9 C10 73.8(3) 4_546 . . . ?
O6 C9 C10 C12 13.0(4) . . . 7_546 ?
O5 C9 C10 C12 -169.9(3) . . . 7_546 ?
O6 C9 C10 C11 -167.2(3) . . . . ?
O5 C9 C10 C11 9.8(4) . . . . ?
C12 C10 C11 C12 -0.2(5) 7_546 . . . ?
C9 C10 C11 C12 -179.9(3) . . . . ?
C10 C11 C12 C10 0.2(5) . . . 7_546 ?
C17 N1 C13 C14 -1.1(6) . . . . ?
Zn2 N1 C13 C14 177.0(3) . . . . ?
N1 C13 C14 C15 -0.8(7) . . . . ?
C13 C14 C15 C16 2.8(8) . . . . ?
C14 C15 C16 C17 -2.8(7) . . . . ?
C14 C15 C16 C18 176.1(4) . . . . ?
C13 N1 C17 C16 1.0(5) . . . . ?
Zn2 N1 C17 C16 -177.2(3) . . . . ?
C15 C16 C17 N1 1.0(6) . . . . ?
C18 C16 C17 N1 -178.0(4) . . . . ?
C23 N2 C18 C16 89.7(4) . . . . ?
C19 N2 C18 C16 -86.5(4) . . . . ?
C15 C16 C18 N2 -91.8(5) . . . . ?
C17 C16 C18 N2 87.1(4) . . . . ?
C23 N2 C19 O7 179.5(3) . . . . ?
C18 N2 C19 O7 -4.5(5) . . . . ?
C23 N2 C19 C20 -1.1(5) . . . . ?
C18 N2 C19 C20 174.8(3) . . . . ?
O7 C19 C20 C24 2.0(6) . . . . ?
N2 C19 C20 C24 -177.3(3) . . . . ?
O7 C19 C20 C21 -177.6(3) . . . . ?
N2 C19 C20 C21 3.1(5) . . . . ?
C24 C20 C21 C22 178.4(4) . . . . ?
C19 C20 C21 C22 -2.0(5) . . . . ?
C24 C20 C21 C21 0.3(6) . . . 5_666 ?
C19 C20 C21 C21 179.9(4) . . . 5_666 ?
C20 C21 C22 C25 179.1(3) . . . . ?
C21 C21 C22 C25 -2.8(6) 5_666 . . . ?
C20 C21 C22 C23 -1.1(5) . . . . ?
C21 C21 C22 C23 177.1(4) 5_666 . . . ?
C19 N2 C23 O8 177.5(4) . . . . ?
C18 N2 C23 O8 1.6(5) . . . . ?
C19 N2 C23 C22 -1.8(5) . . . . ?
C18 N2 C23 C22 -177.8(3) . . . . ?
C25 C22 C23 O8 3.5(6) . . . . ?
C21 C22 C23 O8 -176.4(4) . . . . ?
C25 C22 C23 N2 -177.2(3) . . . . ?
C21 C22 C23 N2 3.0(5) . . . . ?
C21 C20 C24 C25 0.3(6) . . . 5_666 ?
C19 C20 C24 C25 -179.3(3) . . . 5_666 ?
C21 C22 C25 C24 2.2(6) . . . 5_666 ?
C23 C22 C25 C24 -177.7(3) . . . 5_666 ?
C27 N3 C26 O9 -175.3(5) . . . . ?
C28 N3 C26 O9 -4.9(8) . . . . ?
C30 N4 C29 O10 172.8(7) . . . . ?
C31 N4 C29 O10 0.2(10) . . . . ?
C30A N4 C29A O10 -175.3(11) . . . . ?
C31A N4 C29A O10 -5.9(15) . . . . ?
C33 N5 C32 O11 -174.6(7) . . . . ?
